data_4327142
loop_
_publ_author_name
'Iryna N. Stepanenko'
'Angela Casini'
'Fabio Edafe'
'Maria S. Novak'
'Vladimir B. Arion'
'Paul J. Dyson'
'Michael A. Jakupec'
'Bernhard K. Keppler'

_publ_section_title
;
 Conjugation of Organoruthenium(II)
 3-(1H-Benzimidazol-2-yl)pyrazolo[3,4-b]pyridines and
 Indolo[3,2-d]benzazepines to Recombinant Human Serum Albumin: a Strategy
 To Enhance Cytotoxicity in Cancer Cells
;
_journal_name_full 'Inorganic Chemistry'
_journal_page_first 12669
_journal_page_last 12679
_journal_paper_doi 10.1021/ic201801e
_journal_volume 50
_journal_year 2011
_chemical_formula_moiety '2(C18 H21 Cl2 N O4 Ru S) O'
_chemical_formula_sum 'C18 H22 Cl2 N O4.5 Ru S'
_chemical_formula_weight 528.40
_chemical_name_systematic
; 
Dichlorido(dimethyl sulfoxide)(4-formylphenoxyacetyl-hapto^6^-benzylamide)
ruthenium(II)
;
_space_group_IT_number 2
_symmetry_cell_setting triclinic
_symmetry_space_group_name_Hall '-P 1'
_symmetry_space_group_name_H-M 'P -1'
_atom_sites_solution_hydrogens geom
_atom_sites_solution_primary direct
_atom_sites_solution_secondary difmap
_audit_creation_method SHELXL-97
_cell_angle_alpha 72.819(2)
_cell_angle_beta 89.461(3)
_cell_angle_gamma 77.030(2)
_cell_formula_units_Z 2
_cell_length_a 8.5676(4)
_cell_length_b 10.8811(4)
_cell_length_c 11.4797(5)
_cell_measurement_reflns_used 6084
_cell_measurement_temperature 100(2)
_cell_measurement_theta_max 25.52
_cell_measurement_theta_min 2.78
_cell_volume 994.49(7)
_computing_structure_refinement 'SHELXL-97 (Sheldrick, 1997)'
_computing_structure_solution 'SHELXS-97 (Sheldrick, 1990)'
_diffrn_ambient_temperature 100(2)
_diffrn_measured_fraction_theta_full 0.994
_diffrn_measured_fraction_theta_max 0.994
_diffrn_radiation_monochromator graphite
_diffrn_radiation_source 'fine-focus sealed tube'
_diffrn_radiation_type MoK\a
_diffrn_radiation_wavelength 0.71073
_diffrn_reflns_av_R_equivalents 0.0672
_diffrn_reflns_av_sigmaI/netI 0.0442
_diffrn_reflns_limit_h_max 10
_diffrn_reflns_limit_h_min -10
_diffrn_reflns_limit_k_max 13
_diffrn_reflns_limit_k_min -13
_diffrn_reflns_limit_l_max 14
_diffrn_reflns_limit_l_min -14
_diffrn_reflns_number 27094
_diffrn_reflns_theta_full 25.99
_diffrn_reflns_theta_max 25.99
_diffrn_reflns_theta_min 2.78
_exptl_absorpt_coefficient_mu 1.189
_exptl_absorpt_correction_T_max 0.9766
_exptl_absorpt_correction_T_min 0.7968
_exptl_absorpt_correction_type multi-scan
_exptl_absorpt_process_details SADABS
_exptl_crystal_colour yellow
_exptl_crystal_density_diffrn 1.765
_exptl_crystal_description stick
_exptl_crystal_F_000 534
_exptl_crystal_size_max 0.20
_exptl_crystal_size_mid 0.04
_exptl_crystal_size_min 0.02
_refine_diff_density_max 1.826
_refine_diff_density_min -1.350
_refine_diff_density_rms 0.142
_refine_ls_extinction_method none
_refine_ls_goodness_of_fit_ref 1.094
_refine_ls_hydrogen_treatment constr
_refine_ls_matrix_type full
_refine_ls_number_parameters 257
_refine_ls_number_reflns 3892
_refine_ls_number_restraints 1
_refine_ls_restrained_S_all 1.094
_refine_ls_R_factor_all 0.0590
_refine_ls_R_factor_gt 0.0461
_refine_ls_shift/su_max 0.001
_refine_ls_shift/su_mean 0.000
_refine_ls_structure_factor_coef Fsqd
_refine_ls_weighting_details 'calc w=1/[\s^2^(Fo^2^)+(0.0614P)^2^+3.1476P] where P=(Fo^2^+2Fc^2^)/3'
_refine_ls_weighting_scheme calc
_refine_ls_wR_factor_gt 0.1200
_refine_ls_wR_factor_ref 0.1264
_reflns_number_gt 3255
_reflns_number_total 3892
_reflns_threshold_expression >2sigma(I)
_cod_data_source_file ic201801e_si_002_1.cif
_cod_data_source_block IRST720
_cod_original_formula_sum 'C18 H22 Cl2 N O4.50 Ru S'
_cod_database_code 4327142

loop_
_symmetry_equiv_pos_as_xyz
'x, y, z'
'-x, -y, -z'

loop_
_atom_site_label
_atom_site_type_symbol
_atom_site_fract_x
_atom_site_fract_y
_atom_site_fract_z
_atom_site_U_iso_or_equiv
_atom_site_adp_type
_atom_site_occupancy
_atom_site_symmetry_multiplicity
_atom_site_calc_flag
_atom_site_refinement_flags
_atom_site_disorder_assembly
_atom_site_disorder_group
Ru Ru 1.15420(5) 0.73939(4) 0.63440(3) 0.01829(15) Uani 1 1 d D . .
Cl1 Cl 1.3447(6) 0.8679(8) 0.5403(12) 0.0208(12) Uani 0.57 1 d PD A 1
Cl1X Cl 1.3720(9) 0.8424(12) 0.5540(17) 0.0208(12) Uani 0.43 1 d PD A 2
Cl2 Cl 1.13408(16) 0.85508(12) 0.78561(11) 0.0270(3) Uani 1 1 d . A .
S1 S 1.3707(2) 0.58890(15) 0.75650(15) 0.0418(4) Uani 1 1 d . A .
O1 O 1.1284(5) 0.6353(4) 0.1945(3) 0.0316(9) Uani 1 1 d . A .
O2 O 0.8331(4) 0.9206(3) 0.0404(3) 0.0262(8) Uani 1 1 d . . .
O3 O 0.2892(5) 1.3004(4) -0.3631(4) 0.0436(11) Uani 1 1 d . . .
O4 O 1.3314(6) 0.4796(5) 0.8523(4) 0.0552(13) Uani 1 1 d . . .
C1 C 1.0714(5) 0.7552(5) 0.4490(4) 0.0183(10) Uani 1 1 d . A .
C2 C 1.1148(6) 0.6204(5) 0.5163(5) 0.0222(10) Uani 1 1 d . A .
H2 H 1.1875 0.5597 0.4852 0.027 Uiso 1 1 calc R . .
C3 C 1.0490(6) 0.5756(5) 0.6314(5) 0.0269(11) Uani 1 1 d . A .
H3 H 1.0812 0.4850 0.6777 0.032 Uiso 1 1 calc R . .
C4 C 0.9379(6) 0.6624(5) 0.6776(5) 0.0263(11) Uani 1 1 d . A .
H4 H 0.8949 0.6314 0.7545 0.032 Uiso 1 1 calc R . .
C5 C 0.8905(6) 0.7982(5) 0.6069(5) 0.0243(11) Uani 1 1 d . A .
H5 H 0.8136 0.8578 0.6364 0.029 Uiso 1 1 calc R . .
C6 C 0.9562(6) 0.8451(5) 0.4938(4) 0.0209(10) Uani 1 1 d . A .
H6 H 0.9243 0.9358 0.4476 0.025 Uiso 1 1 calc R . .
C7 C 1.1471(6) 0.8094(5) 0.3306(4) 0.0230(11) Uani 1 1 d . . .
H7A H 1.1761 0.8927 0.3298 0.028 Uiso 1 1 calc R A .
H7B H 1.2465 0.7451 0.3245 0.028 Uiso 1 1 calc R . .
C8 C 1.0361(6) 0.7463(5) 0.1672(4) 0.0231(11) Uani 1 1 d . . .
C9 C 0.9138(6) 0.7863(5) 0.0600(5) 0.0254(11) Uani 1 1 d . A .
H9A H 0.9683 0.7759 -0.0140 0.031 Uiso 1 1 calc R . .
H9B H 0.8359 0.7294 0.0780 0.031 Uiso 1 1 calc R . .
C10 C 0.7172(6) 0.9780(5) -0.0524(4) 0.0230(11) Uani 1 1 d . . .
C11 C 0.6412(6) 1.1095(5) -0.0626(4) 0.0236(11) Uani 1 1 d . . .
H11 H 0.6707 1.1515 -0.0073 0.028 Uiso 1 1 calc R . .
C12 C 0.5225(6) 1.1770(5) -0.1545(5) 0.0243(11) Uani 1 1 d . . .
H12 H 0.4698 1.2659 -0.1621 0.029 Uiso 1 1 calc R . .
C13 C 0.4791(6) 1.1152(5) -0.2368(4) 0.0226(10) Uani 1 1 d . . .
N1 N 1.0357(5) 0.8341(4) 0.2267(4) 0.0225(9) Uani 1 1 d . A .
H1 H 0.9651 0.9105 0.2024 0.027 Uiso 1 1 calc R . .
C14 C 0.5550(6) 0.9834(5) -0.2229(4) 0.0235(10) Uani 1 1 d . . .
H14 H 0.5241 0.9407 -0.2771 0.028 Uiso 1 1 calc R . .
C15 C 0.6744(6) 0.9135(5) -0.1314(4) 0.0230(10) Uani 1 1 d . . .
H15 H 0.7257 0.8240 -0.1228 0.028 Uiso 1 1 calc R . .
C16 C 0.3586(6) 1.1855(6) -0.3383(5) 0.0291(12) Uani 1 1 d . . .
H16 H 0.3330 1.1365 -0.3887 0.035 Uiso 1 1 calc R . .
C17 C 1.5007(11) 0.6575(8) 0.8253(8) 0.067(2) Uani 1 1 d . . .
H17A H 1.4413 0.7012 0.8810 0.100 Uiso 1 1 calc R A .
H17B H 1.5424 0.7222 0.7617 0.100 Uiso 1 1 calc R . .
H17C H 1.5903 0.5868 0.8711 0.100 Uiso 1 1 calc R . .
C18 C 1.5174(9) 0.5178(7) 0.6613(7) 0.0526(18) Uani 1 1 d . . .
H18A H 1.4649 0.4746 0.6146 0.079 Uiso 1 1 calc R A .
H18B H 1.6062 0.4527 0.7140 0.079 Uiso 1 1 calc R . .
H18C H 1.5589 0.5885 0.6050 0.079 Uiso 1 1 calc R . .
O5 O 0.1385(13) 0.4880(9) 0.0295(8) 0.054(3) Uani 0.50 1 d P . .

loop_
_atom_site_aniso_label
_atom_site_aniso_U_11
_atom_site_aniso_U_22
_atom_site_aniso_U_33
_atom_site_aniso_U_23
_atom_site_aniso_U_13
_atom_site_aniso_U_12
Ru 0.0201(2) 0.0179(2) 0.0146(2) -0.00353(15) -0.00087(14) -0.00143(15)
Cl1 0.0125(19) 0.028(3) 0.018(3) -0.005(2) -0.005(2) 0.000(2)
Cl1X 0.0125(19) 0.028(3) 0.018(3) -0.005(2) -0.005(2) 0.000(2)
Cl2 0.0344(7) 0.0291(6) 0.0196(6) -0.0118(5) 0.0028(5) -0.0055(5)
S1 0.0513(10) 0.0315(8) 0.0381(8) -0.0073(6) -0.0122(7) -0.0040(7)
O1 0.031(2) 0.033(2) 0.030(2) -0.0091(17) -0.0036(16) -0.0055(17)
O2 0.0279(19) 0.0319(19) 0.0188(18) -0.0073(15) -0.0032(15) -0.0074(16)
O3 0.037(2) 0.035(2) 0.050(3) -0.010(2) -0.020(2) 0.0062(19)
O4 0.070(3) 0.047(3) 0.041(3) -0.008(2) 0.001(2) -0.005(2)
C1 0.017(2) 0.026(2) 0.013(2) -0.0064(19) -0.0006(18) -0.0066(19)
C2 0.022(2) 0.023(2) 0.024(3) -0.011(2) -0.003(2) -0.006(2)
C3 0.029(3) 0.024(3) 0.027(3) -0.002(2) -0.001(2) -0.012(2)
C4 0.026(3) 0.033(3) 0.020(3) -0.003(2) 0.004(2) -0.014(2)
C5 0.018(2) 0.029(3) 0.025(3) -0.009(2) 0.001(2) -0.001(2)
C6 0.019(2) 0.019(2) 0.021(2) -0.0009(19) -0.0023(19) -0.0043(19)
C7 0.021(3) 0.033(3) 0.013(2) -0.004(2) 0.0005(19) -0.006(2)
C8 0.023(3) 0.028(3) 0.020(2) -0.006(2) 0.005(2) -0.010(2)
C9 0.027(3) 0.029(3) 0.020(2) -0.006(2) 0.000(2) -0.008(2)
C10 0.019(2) 0.031(3) 0.016(2) -0.001(2) 0.0054(19) -0.010(2)
C11 0.022(3) 0.035(3) 0.019(2) -0.013(2) 0.006(2) -0.011(2)
C12 0.020(2) 0.030(3) 0.023(3) -0.007(2) 0.007(2) -0.007(2)
C13 0.016(2) 0.034(3) 0.017(2) -0.007(2) 0.0033(19) -0.006(2)
N1 0.020(2) 0.030(2) 0.016(2) -0.0047(17) 0.0016(16) -0.0062(17)
C14 0.022(3) 0.034(3) 0.017(2) -0.010(2) 0.0036(19) -0.009(2)
C15 0.023(3) 0.030(3) 0.016(2) -0.005(2) 0.0002(19) -0.008(2)
C16 0.022(3) 0.038(3) 0.027(3) -0.009(2) 0.001(2) -0.009(2)
C17 0.078(6) 0.053(4) 0.065(5) -0.014(4) -0.033(4) -0.011(4)
C18 0.053(4) 0.040(4) 0.056(4) -0.008(3) -0.008(3) 0.000(3)
O5 0.077(7) 0.042(5) 0.037(5) -0.024(4) -0.021(5) 0.011(5)

loop_
_atom_type_symbol
_atom_type_description
_atom_type_scat_dispersion_real
_atom_type_scat_dispersion_imag
_atom_type_scat_source
C C 0.0033 0.0016 'International Tables Vol C Tables 4.2.6.8 and 6.1.1.4'
H H 0.0000 0.0000 'International Tables Vol C Tables 4.2.6.8 and 6.1.1.4'
N N 0.0061 0.0033 'International Tables Vol C Tables 4.2.6.8 and 6.1.1.4'
Cl Cl 0.1484 0.1585 'International Tables Vol C Tables 4.2.6.8 and 6.1.1.4'
Ru Ru -1.2594 0.8363 'International Tables Vol C Tables 4.2.6.8 and 6.1.1.4'
S S 0.1246 0.1234 'International Tables Vol C Tables 4.2.6.8 and 6.1.1.4'
O O 0.0106 0.0060 'International Tables Vol C Tables 4.2.6.8 and 6.1.1.4'

loop_
_geom_angle_atom_site_label_1
_geom_angle_atom_site_label_2
_geom_angle_atom_site_label_3
_geom_angle
C3 Ru C4 37.4(2)
C3 Ru C1 68.00(18)
C4 Ru C1 80.89(18)
C3 Ru C5 67.4(2)
C4 Ru C5 37.86(19)
C1 Ru C5 67.85(18)
C3 Ru C2 37.90(19)
C4 Ru C2 68.07(19)
C1 Ru C2 37.26(18)
C5 Ru C2 79.77(19)
C3 Ru C6 80.05(19)
C4 Ru C6 68.12(18)
C1 Ru C6 37.93(18)
C5 Ru C6 37.25(18)
C2 Ru C6 67.58(18)
C3 Ru S1 89.39(14)
C4 Ru S1 108.73(14)
C1 Ru S1 128.70(13)
C5 Ru S1 145.00(14)
C2 Ru S1 98.17(13)
C6 Ru S1 165.68(14)
C3 Ru Cl2 128.57(15)
C4 Ru Cl2 96.98(14)
C1 Ru Cl2 143.83(13)
C5 Ru Cl2 88.29(14)
C2 Ru Cl2 165.05(14)
C6 Ru Cl2 107.70(13)
S1 Ru Cl2 86.44(5)
C3 Ru Cl1X 141.5(5)
C4 Ru Cl1X 170.7(4)
C1 Ru Cl1X 90.6(5)
C5 Ru Cl1X 134.9(3)
C2 Ru Cl1X 107.1(6)
C6 Ru Cl1X 102.8(3)
S1 Ru Cl1X 79.5(3)
Cl2 Ru Cl1X 87.7(5)
C3 Ru Cl1 144.4(4)
C4 Ru Cl1 164.2(2)
C1 Ru Cl1 87.2(4)
C5 Ru Cl1 127.3(2)
C2 Ru Cl1 107.8(4)
C6 Ru Cl1 96.1(2)
S1 Ru Cl1 86.86(18)
Cl2 Ru Cl1 86.5(4)
Cl1X Ru Cl1 7.6(4)
O4 S1 C17 107.3(4)
O4 S1 C18 108.0(3)
C17 S1 C18 97.8(4)
O4 S1 Ru 115.9(2)
C17 S1 Ru 115.9(3)
C18 S1 Ru 110.3(2)
C10 O2 C9 118.6(4)
C2 C1 C6 119.9(4)
C2 C1 C7 121.5(4)
C6 C1 C7 118.6(4)
C2 C1 Ru 71.8(3)
C6 C1 Ru 71.6(3)
C7 C1 Ru 127.4(3)
C1 C2 C3 119.5(5)
C1 C2 Ru 70.9(3)
C3 C2 Ru 70.0(3)
C1 C2 H2 120.2
C3 C2 H2 120.2
Ru C2 H2 131.7
C4 C3 C2 121.4(5)
C4 C3 Ru 71.9(3)
C2 C3 Ru 72.1(3)
C4 C3 H3 119.3
C2 C3 H3 119.3
Ru C3 H3 129.1
C3 C4 C5 118.7(5)
C3 C4 Ru 70.7(3)
C5 C4 Ru 71.4(3)
C3 C4 H4 120.6
C5 C4 H4 120.6
Ru C4 H4 129.5
C6 C5 C4 120.8(5)
C6 C5 Ru 71.6(3)
C4 C5 Ru 70.7(3)
C6 C5 H5 119.6
C4 C5 H5 119.6
Ru C5 H5 130.9
C5 C6 C1 119.6(4)
C5 C6 Ru 71.2(3)
C1 C6 Ru 70.5(3)
C5 C6 H6 120.2
C1 C6 H6 120.2
Ru C6 H6 130.8
N1 C7 C1 110.2(4)
N1 C7 H7A 109.6
C1 C7 H7A 109.6
N1 C7 H7B 109.6
C1 C7 H7B 109.6
H7A C7 H7B 108.1
O1 C8 N1 124.1(5)
O1 C8 C9 119.0(5)
N1 C8 C9 116.9(4)
O2 C9 C8 108.3(4)
O2 C9 H9A 110.0
C8 C9 H9A 110.0
O2 C9 H9B 110.0
C8 C9 H9B 110.0
H9A C9 H9B 108.4
O2 C10 C15 123.9(5)
O2 C10 C11 114.4(4)
C15 C10 C11 121.7(5)
C12 C11 C10 118.9(5)
C12 C11 H11 120.5
C10 C11 H11 120.5
C11 C12 C13 120.6(5)
C11 C12 H12 119.7
C13 C12 H12 119.7
C14 C13 C12 119.1(5)
C14 C13 C16 118.9(5)
C12 C13 C16 122.0(5)
C8 N1 C7 122.8(4)
C8 N1 H1 118.6
C7 N1 H1 118.6
C15 C14 C13 121.4(5)
C15 C14 H14 119.3
C13 C14 H14 119.3
C14 C15 C10 118.3(5)
C14 C15 H15 120.9
C10 C15 H15 120.9
O3 C16 C13 125.4(5)
O3 C16 H16 117.3
C13 C16 H16 117.3
S1 C17 H17A 109.5
S1 C17 H17B 109.5
H17A C17 H17B 109.5
S1 C17 H17C 109.5
H17A C17 H17C 109.5
H17B C17 H17C 109.5
S1 C18 H18A 109.5
S1 C18 H18B 109.5
H18A C18 H18B 109.5
S1 C18 H18C 109.5
H18A C18 H18C 109.5
H18B C18 H18C 109.5

loop_
_geom_bond_atom_site_label_1
_geom_bond_atom_site_label_2
_geom_bond_distance
Ru C3 2.179(5)
Ru C4 2.195(5)
Ru C1 2.195(4)
Ru C5 2.204(5)
Ru C2 2.207(5)
Ru C6 2.210(5)
Ru S1 2.3271(16)
Ru Cl2 2.4115(12)
Ru Cl1X 2.4261(15)
Ru Cl1 2.4262(15)
S1 O4 1.462(5)
S1 C17 1.778(8)
S1 C18 1.846(8)
O1 C8 1.238(6)
O2 C10 1.363(6)
O2 C9 1.420(6)
O3 C16 1.207(7)
C1 C2 1.406(7)
C1 C6 1.432(7)
C1 C7 1.516(6)
C2 C3 1.425(7)
C2 H2 0.9500
C3 C4 1.401(8)
C3 H3 0.9500
C4 C5 1.427(7)
C4 H4 0.9500
C5 C6 1.410(7)
C5 H5 0.9500
C6 H6 0.9500
C7 N1 1.457(6)
C7 H7A 0.9900
C7 H7B 0.9900
C8 N1 1.329(7)
C8 C9 1.517(7)
C9 H9A 0.9900
C9 H9B 0.9900
C10 C15 1.396(7)
C10 C11 1.403(7)
C11 C12 1.384(7)
C11 H11 0.9500
C12 C13 1.406(7)
C12 H12 0.9500
C13 C14 1.397(7)
C13 C16 1.467(7)
N1 H1 0.8800
C14 C15 1.388(7)
C14 H14 0.9500
C15 H15 0.9500
C16 H16 0.9500
C17 H17A 0.9800
C17 H17B 0.9800
C17 H17C 0.9800
C18 H18A 0.9800
C18 H18B 0.9800
C18 H18C 0.9800

loop_
_geom_torsion_atom_site_label_1
_geom_torsion_atom_site_label_2
_geom_torsion_atom_site_label_3
_geom_torsion_atom_site_label_4
_geom_torsion
C3 Ru S1 O4 -40.8(3)
C4 Ru S1 O4 -8.3(3)
C1 Ru S1 O4 -101.6(3)
C5 Ru S1 O4 6.0(4)
C2 Ru S1 O4 -77.8(3)
C6 Ru S1 O4 -83.0(6)
Cl2 Ru S1 O4 87.9(2)
Cl1X Ru S1 O4 176.2(6)
Cl1 Ru S1 O4 174.6(4)
C3 Ru S1 C17 -167.9(4)
C4 Ru S1 C17 -135.4(4)
C1 Ru S1 C17 131.3(4)
C5 Ru S1 C17 -121.1(4)
C2 Ru S1 C17 155.1(4)
C6 Ru S1 C17 149.8(6)
Cl2 Ru S1 C17 -39.2(4)
Cl1X Ru S1 C17 49.1(7)
Cl1 Ru S1 C17 47.5(5)
C3 Ru S1 C18 82.2(3)
C4 Ru S1 C18 114.7(3)
C1 Ru S1 C18 21.4(3)
C5 Ru S1 C18 129.0(4)
C2 Ru S1 C18 45.2(3)
C6 Ru S1 C18 39.9(6)
Cl2 Ru S1 C18 -149.1(3)
Cl1X Ru S1 C18 -60.8(6)
Cl1 Ru S1 C18 -62.4(5)
C3 Ru C1 C2 -29.0(3)
C4 Ru C1 C2 -65.6(3)
C5 Ru C1 C2 -102.6(3)
C6 Ru C1 C2 -131.5(4)
S1 Ru C1 C2 41.2(3)
Cl2 Ru C1 C2 -154.9(2)
Cl1X Ru C1 C2 118.1(4)
Cl1 Ru C1 C2 124.9(4)
C3 Ru C1 C6 102.4(3)
C4 Ru C1 C6 65.9(3)
C5 Ru C1 C6 28.8(3)
C2 Ru C1 C6 131.5(4)
S1 Ru C1 C6 172.7(2)
Cl2 Ru C1 C6 -23.5(4)
Cl1X Ru C1 C6 -110.4(4)
Cl1 Ru C1 C6 -103.7(4)
C3 Ru C1 C7 -145.2(5)
C4 Ru C1 C7 178.2(4)
C5 Ru C1 C7 141.2(5)
C2 Ru C1 C7 -116.2(5)
C6 Ru C1 C7 112.3(5)
S1 Ru C1 C7 -75.0(4)
Cl2 Ru C1 C7 88.9(4)
Cl1X Ru C1 C7 1.9(5)
Cl1 Ru C1 C7 8.7(5)
C6 C1 C2 C3 -2.9(7)
C7 C1 C2 C3 175.6(4)
Ru C1 C2 C3 52.2(4)
C6 C1 C2 Ru -55.1(4)
C7 C1 C2 Ru 123.3(4)
C3 Ru C2 C1 132.9(4)
C4 Ru C2 C1 104.3(3)
C5 Ru C2 C1 66.7(3)
C6 Ru C2 C1 29.9(3)
S1 Ru C2 C1 -148.7(3)
Cl2 Ru C2 C1 104.2(5)
Cl1X Ru C2 C1 -67.3(4)
Cl1 Ru C2 C1 -59.4(3)
C4 Ru C2 C3 -28.6(3)
C1 Ru C2 C3 -132.9(4)
C5 Ru C2 C3 -66.2(3)
C6 Ru C2 C3 -103.1(3)
S1 Ru C2 C3 78.3(3)
Cl2 Ru C2 C3 -28.8(7)
Cl1X Ru C2 C3 159.8(4)
Cl1 Ru C2 C3 167.7(3)
C1 C2 C3 C4 2.0(7)
Ru C2 C3 C4 54.7(4)
C1 C2 C3 Ru -52.7(4)
C1 Ru C3 C4 -104.4(3)
C5 Ru C3 C4 -30.2(3)
C2 Ru C3 C4 -132.9(4)
C6 Ru C3 C4 -66.8(3)
S1 Ru C3 C4 122.9(3)
Cl2 Ru C3 C4 38.0(4)
Cl1X Ru C3 C4 -165.0(6)
Cl1 Ru C3 C4 -153.3(4)
C4 Ru C3 C2 132.9(4)
C1 Ru C3 C2 28.6(3)
C5 Ru C3 C2 102.7(3)
C6 Ru C3 C2 66.1(3)
S1 Ru C3 C2 -104.2(3)
Cl2 Ru C3 C2 170.9(2)
Cl1X Ru C3 C2 -32.1(6)
Cl1 Ru C3 C2 -20.4(5)
C2 C3 C4 C5 0.1(8)
Ru C3 C4 C5 54.8(4)
C2 C3 C4 Ru -54.7(4)
C1 Ru C4 C3 65.5(3)
C5 Ru C4 C3 130.9(4)
C2 Ru C4 C3 29.0(3)
C6 Ru C4 C3 102.7(3)
S1 Ru C4 C3 -62.4(3)
Cl2 Ru C4 C3 -151.0(3)
Cl1 Ru C4 C3 107.0(14)
C3 Ru C4 C5 -130.9(4)
C1 Ru C4 C5 -65.4(3)
C2 Ru C4 C5 -101.9(3)
C6 Ru C4 C5 -28.2(3)
S1 Ru C4 C5 166.7(3)
Cl2 Ru C4 C5 78.1(3)
Cl1 Ru C4 C5 -23.9(15)
C3 C4 C5 C6 -1.2(8)
Ru C4 C5 C6 53.2(4)
C3 C4 C5 Ru -54.4(4)
C3 Ru C5 C6 -103.7(3)
C4 Ru C5 C6 -133.5(4)
C1 Ru C5 C6 -29.3(3)
C2 Ru C5 C6 -66.2(3)
S1 Ru C5 C6 -155.9(2)
Cl2 Ru C5 C6 122.8(3)
Cl1X Ru C5 C6 37.7(8)
Cl1 Ru C5 C6 38.5(6)
C3 Ru C5 C4 29.8(3)
C1 Ru C5 C4 104.2(3)
C2 Ru C5 C4 67.3(3)
C6 Ru C5 C4 133.5(4)
S1 Ru C5 C4 -22.4(4)
Cl2 Ru C5 C4 -103.7(3)
Cl1X Ru C5 C4 171.3(8)
Cl1 Ru C5 C4 172.0(5)
C4 C5 C6 C1 0.3(7)
Ru C5 C6 C1 53.1(4)
C4 C5 C6 Ru -52.8(4)
C2 C1 C6 C5 1.8(7)
C7 C1 C6 C5 -176.7(4)
Ru C1 C6 C5 -53.5(4)
C2 C1 C6 Ru 55.2(4)
C7 C1 C6 Ru -123.3(4)
C3 Ru C6 C5 65.6(3)
C4 Ru C6 C5 28.7(3)
C1 Ru C6 C5 132.4(4)
C2 Ru C6 C5 103.0(3)
S1 Ru C6 C5 108.6(6)
Cl2 Ru C6 C5 -61.9(3)
Cl1X Ru C6 C5 -153.6(6)
Cl1 Ru C6 C5 -150.2(5)
C3 Ru C6 C1 -66.8(3)
C4 Ru C6 C1 -103.8(3)
C5 Ru C6 C1 -132.4(4)
C2 Ru C6 C1 -29.4(3)
S1 Ru C6 C1 -23.8(7)
Cl2 Ru C6 C1 165.7(2)
Cl1X Ru C6 C1 74.0(6)
Cl1 Ru C6 C1 77.4(4)
C2 C1 C7 N1 104.0(5)
C6 C1 C7 N1 -77.5(5)
Ru C1 C7 N1 -165.5(3)
C10 O2 C9 C8 179.8(4)
O1 C8 C9 O2 -174.8(4)
N1 C8 C9 O2 5.7(6)
C9 O2 C10 C15 -1.2(7)
C9 O2 C10 C11 178.3(4)
O2 C10 C11 C12 179.5(4)
C15 C10 C11 C12 -1.0(7)
C10 C11 C12 C13 -0.3(7)
C11 C12 C13 C14 1.5(7)
C11 C12 C13 C16 -177.4(5)
O1 C8 N1 C7 1.0(7)
C9 C8 N1 C7 -179.5(4)
C1 C7 N1 C8 -94.1(5)
C12 C13 C14 C15 -1.5(7)
C16 C13 C14 C15 177.5(5)
C13 C14 C15 C10 0.3(7)
O2 C10 C15 C14 -179.6(4)
C11 C10 C15 C14 1.0(7)
C14 C13 C16 O3 -177.0(5)
C12 C13 C16 O3 1.9(8)
